data_4084301
loop_
_publ_author_name
'Blase, Verena'
'Flores-Figueroa, Aar\'on'
'Schulte to Brinke, Christian'
'Hahn, F. Ekkehardt'

_publ_section_title
;
 Template Synthesis of Tetracarbene Platinum(II) Complexes with Five-
 and Six-Membered-Ring N-Heterocyclic Carbenes
;
_journal_issue 17
_journal_name_full Organometallics
_journal_page_first 4471
_journal_paper_doi 10.1021/om5006947
_journal_volume 33
_journal_year 2014
_chemical_formula_moiety 'C32 H38 N4 P2 Pt, 2 Cl, C2 H3 N, 2 (H2 O)'
_chemical_formula_sum 'C34 H45 Cl2 N5 O2 P2 Pt'
_chemical_formula_weight 883.68
_chemical_name_systematic
;
 ?
;
_space_group_IT_number 15
_symmetry_cell_setting monoclinic
_symmetry_space_group_name_Hall '-C 2yc'
_symmetry_space_group_name_H-M 'C 1 2/c 1'
_atom_sites_solution_hydrogens geom
_atom_sites_solution_primary direct
_atom_sites_solution_secondary difmap
_audit_creation_method SHELXL-97
_cell_angle_alpha 90.00
_cell_angle_beta 91.9740(10)
_cell_angle_gamma 90.00
_cell_formula_units_Z 4
_cell_length_a 12.0745(2)
_cell_length_b 16.9112(3)
_cell_length_c 18.0348(3)
_cell_measurement_reflns_used 18759
_cell_measurement_temperature 153(2)
_cell_measurement_theta_max 31.025
_cell_measurement_theta_min 2.6605
_cell_volume 3680.42(11)
_computing_cell_refinement 'Bruker SAINT'
_computing_data_collection 'Bruker APEX2'
_computing_data_reduction 'Bruker SAINT'
_computing_molecular_graphics 'Bruker SHELXTL'
_computing_publication_material 'Bruker SHELXTL'
_computing_structure_refinement 'SHELXL-97 (Sheldrick, 2008)'
_computing_structure_solution 'SHELXS-97 (Sheldrick, 2008)'
_diffrn_ambient_temperature 153(2)
_diffrn_measured_fraction_theta_full 0.998
_diffrn_measured_fraction_theta_max 0.989
_diffrn_measurement_device_type 'Bruker APEX-II CCD'
_diffrn_measurement_method '\f and \w scans'
_diffrn_radiation_monochromator 'Goebel mirror'
_diffrn_radiation_source microsource
_diffrn_radiation_type MoK\a
_diffrn_radiation_wavelength 0.71073
_diffrn_reflns_av_R_equivalents 0.0290
_diffrn_reflns_av_sigmaI/netI 0.0197
_diffrn_reflns_limit_h_max 17
_diffrn_reflns_limit_h_min -17
_diffrn_reflns_limit_k_max 24
_diffrn_reflns_limit_k_min -24
_diffrn_reflns_limit_l_max 26
_diffrn_reflns_limit_l_min -26
_diffrn_reflns_number 33379
_diffrn_reflns_theta_full 27.50
_diffrn_reflns_theta_max 31.04
_diffrn_reflns_theta_min 3.38
_exptl_absorpt_coefficient_mu 4.082
_exptl_absorpt_correction_T_max 0.4939
_exptl_absorpt_correction_T_min 0.3393
_exptl_absorpt_correction_type multi-scan
_exptl_absorpt_process_details
; 
 Multi-scan correction included in APEX2 package (Bruker AXS, 2012)
;
_exptl_crystal_colour colourless
_exptl_crystal_density_diffrn 1.595
_exptl_crystal_density_method 'not measured'
_exptl_crystal_description prism
_exptl_crystal_F_000 1768
_exptl_crystal_size_max 0.43
_exptl_crystal_size_mid 0.19
_exptl_crystal_size_min 0.15
_refine_diff_density_max 1.011
_refine_diff_density_min -0.784
_refine_diff_density_rms 0.079
_refine_ls_extinction_method none
_refine_ls_goodness_of_fit_ref 1.066
_refine_ls_hydrogen_treatment constr
_refine_ls_matrix_type full
_refine_ls_number_parameters 225
_refine_ls_number_reflns 5824
_refine_ls_number_restraints 0
_refine_ls_restrained_S_all 1.066
_refine_ls_R_factor_all 0.0227
_refine_ls_R_factor_gt 0.0190
_refine_ls_shift/su_max 0.001
_refine_ls_shift/su_mean 0.000
_refine_ls_structure_factor_coef Fsqd
_refine_ls_weighting_details 'calc w=1/[\s^2^(Fo^2^)+(0.0176P)^2^+6.1865P] where P=(Fo^2^+2Fc^2^)/3'
_refine_ls_weighting_scheme calc
_refine_ls_wR_factor_gt 0.0440
_refine_ls_wR_factor_ref 0.0454
_reflns_number_gt 5195
_reflns_number_total 5824
_reflns_threshold_expression >2sigma(I)
_cod_data_source_file om5006947_si_002.cif
_cod_data_source_block '[2c]Cl2'
_cod_depositor_comments
;
The following automatic conversions were performed:

'_symmetry_cell_setting' value 'Monoclinic' changed to 'monoclinic'
according to
/home/saulius/struct/COD-crude-data--automatic-downloads/rss-feeds/ACS/lib/dictionaries/cif_core.dic
dictionary named 'cif_core.dic' version 2.4.2 from 2011-04-26.

Automatic conversion script
Id: cif_fix_values 2281 2013-09-26 08:29:07Z andrius 
;
_cod_original_sg_symbol_H-M 'C 2/c'
_cod_database_code 4084301

loop_
_symmetry_equiv_pos_as_xyz
'x, y, z'
'-x, y, -z+1/2'
'x+1/2, y+1/2, z'
'-x+1/2, y+1/2, -z+1/2'
'-x, -y, -z'
'x, -y, z-1/2'
'-x+1/2, -y+1/2, -z'
'x+1/2, -y+1/2, z-1/2'

loop_
_atom_site_label
_atom_site_type_symbol
_atom_site_fract_x
_atom_site_fract_y
_atom_site_fract_z
_atom_site_U_iso_or_equiv
_atom_site_adp_type
_atom_site_occupancy
_atom_site_symmetry_multiplicity
_atom_site_calc_flag
_atom_site_refinement_flags
_atom_site_disorder_assembly
_atom_site_disorder_group
Pt1 Pt 0.2500 0.2500 0.0000 0.01332(3) Uani 1 2 d S . .
P1 P 0.33678(4) 0.20612(3) 0.10888(2) 0.01652(8) Uani 1 1 d . . .
N1 N 0.46586(13) 0.23458(9) -0.07607(10) 0.0217(3) Uani 1 1 d . . .
H1 H 0.4807 0.2849 -0.0681 0.026 Uiso 1 1 calc R . .
N2 N 0.37073(13) 0.12625(9) -0.08468(10) 0.0256(3) Uani 1 1 d . . .
H2 H 0.3202 0.0908 -0.0742 0.031 Uiso 1 1 calc R . .
C1 C 0.37187(13) 0.20039(10) -0.05912(9) 0.0171(3) Uani 1 1 d . . .
C2 C 0.54277(17) 0.17919(13) -0.10977(13) 0.0300(4) Uani 1 1 d . . .
H2A H 0.6010 0.1614 -0.0735 0.036 Uiso 1 1 calc R . .
H2B H 0.5780 0.2028 -0.1533 0.036 Uiso 1 1 calc R . .
C3 C 0.46485(19) 0.11147(13) -0.13259(15) 0.0384(5) Uani 1 1 d . . .
H3A H 0.4422 0.1146 -0.1858 0.046 Uiso 1 1 calc R . .
H3B H 0.4992 0.0593 -0.1222 0.046 Uiso 1 1 calc R . .
C4 C 0.48581(14) 0.19507(11) 0.10276(10) 0.0209(3) Uani 1 1 d . . .
C5 C 0.53247(17) 0.12186(12) 0.08779(13) 0.0308(4) Uani 1 1 d . . .
H5 H 0.4864 0.0765 0.0830 0.037 Uiso 1 1 calc R . .
C6 C 0.64590(18) 0.11472(14) 0.07974(14) 0.0371(5) Uani 1 1 d . . .
H6 H 0.6775 0.0645 0.0701 0.044 Uiso 1 1 calc R . .
C7 C 0.71288(18) 0.18092(16) 0.08584(14) 0.0379(5) Uani 1 1 d . . .
H7 H 0.7906 0.1761 0.0806 0.046 Uiso 1 1 calc R . .
C8 C 0.66713(19) 0.25346(14) 0.09950(17) 0.0390(6) Uani 1 1 d . . .
H8 H 0.7136 0.2987 0.1029 0.047 Uiso 1 1 calc R . .
C9 C 0.55363(17) 0.26184(13) 0.10845(13) 0.0285(4) Uani 1 1 d . . .
H9 H 0.5228 0.3123 0.1183 0.034 Uiso 1 1 calc R . .
C10 C 0.29247(14) 0.10954(11) 0.13961(10) 0.0203(3) Uani 1 1 d . . .
C11 C 0.23876(17) 0.05855(12) 0.09022(11) 0.0269(4) Uani 1 1 d . . .
H11 H 0.2219 0.0753 0.0408 0.032 Uiso 1 1 calc R . .
C12 C 0.2094(2) -0.01726(13) 0.11274(14) 0.0368(5) Uani 1 1 d . . .
H12 H 0.1738 -0.0525 0.0785 0.044 Uiso 1 1 calc R . .
C13 C 0.2322(2) -0.04091(14) 0.18473(14) 0.0395(5) Uani 1 1 d . . .
H13 H 0.2114 -0.0923 0.2003 0.047 Uiso 1 1 calc R . .
C14 C 0.2852(2) 0.00995(14) 0.23451(13) 0.0379(5) Uani 1 1 d . . .
H14 H 0.3004 -0.0067 0.2841 0.046 Uiso 1 1 calc R . .
C15 C 0.31623(18) 0.08493(13) 0.21244(11) 0.0299(4) Uani 1 1 d . . .
H15 H 0.3534 0.1194 0.2466 0.036 Uiso 1 1 calc R . .
C16 C 0.32002(19) 0.27072(13) 0.18788(11) 0.0267(4) Uani 1 1 d . . .
H16A H 0.3679 0.2526 0.2294 0.040 Uiso 1 1 calc R . .
H16B H 0.2426 0.2697 0.2024 0.040 Uiso 1 1 calc R . .
H16C H 0.3405 0.3248 0.1745 0.040 Uiso 1 1 calc R . .
Cl1 Cl 0.12891(4) 0.04477(3) 0.90323(3) 0.02684(9) Uani 1 1 d . . .
O1 O 0.52676(13) 0.38922(9) 0.97116(9) 0.0334(3) Uani 1 1 d . . .
N30 N 0.0591(6) 0.2143(4) 0.2472(3) 0.0760(19) Uani 0.50 1 d P A -1
C30 C 0.0295(4) 0.1510(3) 0.2509(4) 0.0422(13) Uani 0.50 1 d P A -1
C31 C -0.0116(14) 0.0719(3) 0.2599(8) 0.043(2) Uani 0.50 1 d P A -1
H31A H 0.0449 0.0397 0.2860 0.064 Uiso 0.50 1 calc PR A -1
H31B H -0.0288 0.0487 0.2110 0.064 Uiso 0.50 1 calc PR A -1
H31C H -0.0788 0.0732 0.2888 0.064 Uiso 0.50 1 calc PR A -1

loop_
_atom_site_aniso_label
_atom_site_aniso_U_11
_atom_site_aniso_U_22
_atom_site_aniso_U_33
_atom_site_aniso_U_23
_atom_site_aniso_U_13
_atom_site_aniso_U_12
Pt1 0.01153(4) 0.01362(4) 0.01482(4) 0.00284(3) 0.00073(3) -0.00034(3)
P1 0.01511(18) 0.01743(19) 0.01692(19) 0.00430(15) -0.00088(15) -0.00096(15)
N1 0.0185(7) 0.0195(7) 0.0277(8) -0.0019(6) 0.0067(6) -0.0032(5)
N2 0.0195(7) 0.0173(7) 0.0404(10) -0.0039(6) 0.0085(7) -0.0023(6)
C1 0.0152(7) 0.0172(7) 0.0188(7) 0.0016(6) 0.0010(6) 0.0000(6)
C2 0.0203(9) 0.0310(10) 0.0392(11) -0.0040(8) 0.0112(8) -0.0007(7)
C3 0.0303(11) 0.0281(10) 0.0580(15) -0.0141(10) 0.0197(10) -0.0020(8)
C4 0.0153(7) 0.0247(9) 0.0225(8) 0.0075(7) -0.0028(6) -0.0011(6)
C5 0.0238(9) 0.0252(10) 0.0435(12) 0.0113(8) 0.0010(8) 0.0037(7)
C6 0.0259(10) 0.0369(12) 0.0485(14) 0.0114(10) 0.0022(9) 0.0121(9)
C7 0.0163(9) 0.0544(15) 0.0432(13) 0.0086(11) 0.0009(8) 0.0023(9)
C8 0.0203(10) 0.0459(14) 0.0506(15) 0.0021(10) -0.0004(9) -0.0102(9)
C9 0.0198(9) 0.0302(10) 0.0354(11) 0.0015(8) -0.0008(8) -0.0051(7)
C10 0.0181(8) 0.0200(8) 0.0227(8) 0.0072(6) 0.0002(6) -0.0013(6)
C11 0.0284(9) 0.0254(9) 0.0267(9) 0.0070(7) -0.0024(8) -0.0066(7)
C12 0.0432(13) 0.0259(10) 0.0412(13) 0.0061(9) -0.0025(10) -0.0114(9)
C13 0.0471(13) 0.0254(10) 0.0462(13) 0.0154(10) 0.0046(11) -0.0071(9)
C14 0.0487(13) 0.0360(12) 0.0290(10) 0.0189(9) -0.0004(10) -0.0037(10)
C15 0.0353(10) 0.0306(10) 0.0236(9) 0.0104(8) -0.0039(8) -0.0045(8)
C16 0.0340(10) 0.0266(9) 0.0192(9) 0.0001(7) -0.0014(8) -0.0007(8)
Cl1 0.0276(2) 0.0238(2) 0.0294(2) -0.00291(17) 0.00548(18) -0.00732(17)
O1 0.0351(8) 0.0216(7) 0.0442(9) -0.0042(6) 0.0115(7) -0.0052(6)
N30 0.126(6) 0.062(3) 0.041(3) -0.005(3) 0.014(4) -0.031(4)
C30 0.047(3) 0.054(3) 0.027(2) -0.004(2) 0.010(3) -0.005(2)
C31 0.039(7) 0.047(2) 0.042(8) 0.003(3) -0.001(4) -0.003(3)

loop_
_atom_type_symbol
_atom_type_description
_atom_type_scat_dispersion_real
_atom_type_scat_dispersion_imag
_atom_type_scat_source
C C 0.0033 0.0016 'International Tables Vol C Tables 4.2.6.8 and 6.1.1.4'
H H 0.0000 0.0000 'International Tables Vol C Tables 4.2.6.8 and 6.1.1.4'
N N 0.0061 0.0033 'International Tables Vol C Tables 4.2.6.8 and 6.1.1.4'
P P 0.1023 0.0942 'International Tables Vol C Tables 4.2.6.8 and 6.1.1.4'
Pt Pt -1.7033 8.3905 'International Tables Vol C Tables 4.2.6.8 and 6.1.1.4'
Cl Cl 0.1484 0.1585 'International Tables Vol C Tables 4.2.6.8 and 6.1.1.4'
O O 0.0106 0.0060 'International Tables Vol C Tables 4.2.6.8 and 6.1.1.4'

loop_
_geom_angle_atom_site_label_1
_geom_angle_atom_site_label_2
_geom_angle_atom_site_label_3
_geom_angle
_geom_angle_site_symmetry_1
_geom_angle_site_symmetry_3
C1 Pt1 C1 180.00(12) 7 .
C1 Pt1 P1 89.88(5) 7 7
C1 Pt1 P1 90.12(5) . 7
C1 Pt1 P1 90.12(5) 7 .
C1 Pt1 P1 89.88(5) . .
P1 Pt1 P1 180.00(2) 7 .
C10 P1 C16 105.12(9) . .
C10 P1 C4 103.27(8) . .
C16 P1 C4 104.33(10) . .
C10 P1 Pt1 114.75(6) . .
C16 P1 Pt1 114.45(7) . .
C4 P1 Pt1 113.69(6) . .
C1 N1 C2 112.24(15) . .
C1 N2 C3 111.28(15) . .
N1 C1 N2 109.28(15) . .
N1 C1 Pt1 125.88(13) . .
N2 C1 Pt1 124.80(12) . .
N1 C2 C3 101.39(15) . .
N2 C3 C2 101.24(16) . .
C5 C4 C9 119.58(18) . .
C5 C4 P1 120.82(15) . .
C9 C4 P1 119.47(15) . .
C6 C5 C4 120.4(2) . .
C7 C6 C5 119.8(2) . .
C8 C7 C6 120.0(2) . .
C7 C8 C9 121.1(2) . .
C8 C9 C4 119.1(2) . .
C11 C10 C15 119.69(17) . .
C11 C10 P1 120.08(14) . .
C15 C10 P1 120.17(15) . .
C10 C11 C12 120.22(19) . .
C13 C12 C11 119.8(2) . .
C12 C13 C14 120.3(2) . .
C13 C14 C15 120.4(2) . .
C14 C15 C10 119.6(2) . .
N30 C30 C31 176.4(7) . .

loop_
_geom_bond_atom_site_label_1
_geom_bond_atom_site_label_2
_geom_bond_distance
_geom_bond_site_symmetry_2
Pt1 C1 2.0283(17) 7
Pt1 C1 2.0283(17) .
Pt1 P1 2.3158(4) 7
Pt1 P1 2.3158(4) .
P1 C10 1.8115(18) .
P1 C16 1.812(2) .
P1 C4 1.8163(18) .
N1 C1 1.319(2) .
N1 C2 1.466(2) .
N2 C1 1.336(2) .
N2 C3 1.473(3) .
C2 C3 1.530(3) .
C4 C5 1.390(3) .
C4 C9 1.396(3) .
C5 C6 1.387(3) .
C6 C7 1.383(3) .
C7 C8 1.371(4) .
C8 C9 1.393(3) .
C10 C11 1.385(3) .
C10 C15 1.398(3) .
C11 C12 1.394(3) .
C12 C13 1.377(3) .
C13 C14 1.384(4) .
C14 C15 1.385(3) .
N30 C30 1.132(7) .
C30 C31 1.438(8) .
